data_2004789
loop_
_publ_author_name
'Zelen\'ak, V.'
'Gy\"oryov\'a, K.'
'C\'isarov\'a, I.'
'Loub, J.'

_publ_section_title
;
 Dichlorobis(nicotinamide-<i>N</i>^1^-acetate-<i>O</i>)zinc(II)
;
_journal_issue 4
_journal_name_full 'Acta Crystallographica Section C'
_journal_page_first 808
_journal_page_last 810
_journal_paper_doi 10.1107/S0108270195015186
_journal_volume 52
_journal_year 1996
_chemical_formula_iupac '[Zn Cl2 (C8 H8 N2 O3)2]'
_chemical_formula_sum 'C16 H16 Cl2 N4 O6 Zn'
_chemical_formula_weight 496.60
_chemical_name_systematic
;
Dichloro-bis(nicotinamide-N^1^-acetato)zinc(II)
;
_space_group_IT_number 15
_symmetry_cell_setting monoclinic
_symmetry_space_group_name_Hall '-C 2yc'
_symmetry_space_group_name_H-M 'C 1 2/c 1'
_audit_creation_method SHELXL
_cell_angle_alpha 90
_cell_angle_beta 91.524(5)
_cell_angle_gamma 90
_cell_formula_units_Z 4
_cell_length_a 13.7180(10)
_cell_length_b 7.4307(3)
_cell_length_c 18.4638(9)
_cell_measurement_reflns_used 25
_cell_measurement_temperature 293(2)
_cell_measurement_theta_max 20.5
_cell_measurement_theta_min 19
_cell_volume 1881.43(18)
_computing_cell_refinement CAD4/PC
_computing_data_collection CAD4/PC
_computing_data_reduction CADRED
_computing_molecular_graphics 'PLUTO (Motherwell & Clegg, 1978)'
_computing_publication_material 'SHELXL-93 (Sheldrick, 1993)'
_computing_structure_refinement 'SHELXL-93 (Sheldrick, 1993)'
_computing_structure_solution 'SHELXS-86 (Sheldrick, 1990)'
_diffrn_ambient_temperature 293(2)
_diffrn_measurement_device CAD4-MACHIII-PC
_diffrn_measurement_method \w-2\q
_diffrn_radiation_monochromator graphite
_diffrn_radiation_source 'fine-focus sealed tube'
_diffrn_radiation_type MoK\a
_diffrn_radiation_wavelength 0.71073
_diffrn_reflns_av_R_equivalents 0.0252
_diffrn_reflns_av_sigmaI/netI 0.0248
_diffrn_reflns_limit_h_max 16
_diffrn_reflns_limit_h_min -16
_diffrn_reflns_limit_k_max 9
_diffrn_reflns_limit_k_min -9
_diffrn_reflns_limit_l_max 22
_diffrn_reflns_limit_l_min 0
_diffrn_reflns_number 3539
_diffrn_reflns_theta_max 25.97
_diffrn_reflns_theta_min 2.21
_diffrn_standards_decay_% 3.4
_diffrn_standards_interval_time 60
_diffrn_standards_number 3
_exptl_absorpt_coefficient_mu 1.634
_exptl_absorpt_correction_type none
_exptl_crystal_colour colourless
_exptl_crystal_density_diffrn 1.753
_exptl_crystal_description 'hexagon shining'
_exptl_crystal_F_000 1008
_exptl_crystal_size_max 0.43
_exptl_crystal_size_mid 0.43
_exptl_crystal_size_min 0.32
_refine_diff_density_max 0.375
_refine_diff_density_min -0.307
_refine_ls_extinction_coef 0.0176(7)
_refine_ls_extinction_method 'SHELXL93 (Sheldrick, 1993)'
_refine_ls_goodness_of_fit_all 1.061
_refine_ls_goodness_of_fit_obs 1.081
_refine_ls_hydrogen_treatment refall
_refine_ls_matrix_type full
_refine_ls_number_parameters 165
_refine_ls_number_reflns 1847
_refine_ls_number_restraints 0
_refine_ls_restrained_S_all 1.061
_refine_ls_restrained_S_obs 1.081
_refine_ls_R_factor_all 0.0275
_refine_ls_R_factor_obs 0.0234
_refine_ls_shift/esd_max <0.001
_refine_ls_shift/esd_mean 0.000
_refine_ls_structure_factor_coef Fsqd
_refine_ls_weighting_details 'w=1/[\s^2^(Fo^2^)+(0.0277P)^2^+2.3853P] where P=(Fo^2^+2Fc^2^)/3'
_refine_ls_weighting_scheme calc
_refine_ls_wR_factor_all 0.0617
_refine_ls_wR_factor_obs 0.0599
_reflns_number_observed 1689
_reflns_number_total 1847
_reflns_observed_criterion >3sigma(I)
_cod_data_source_file na1184.cif
_cod_data_source_block chlonam
_cod_depositor_comments
;
The following automatic conversions were performed:
'_symmetry_cell_setting' value 'Monoclinic' changed to 'monoclinic'
according to '/home/saulius/struct/CIF-dictionaries/cif_core.dic'
dictionary named 'cif_core.dic' version 2.4.1 from 2010-06-29.

Automatic conversion script
Id: cif_fix_enum 1527 2010-12-29 10:47:43Z saulius 

The following automatic conversions were performed:

'_symmetry_cell_setting' value 'Monoclinic' changed to 'monoclinic'
according to /home/saulius/struct/CIF-dictionaries/cif_core.dic
dictionary named 'cif_core.dic' version 2.4.1 from
2010-06-29.

'_geom_bond_publ_flag' value 'Yes' changed to 'yes'
according to /home/saulius/struct/CIF-dictionaries/cif_core.dic
dictionary named 'cif_core.dic' version 2.4.1 from 2010-06-29 (15
times).

'_geom_angle_publ_flag' value 'Yes' changed to 'yes'
according to /home/saulius/struct/CIF-dictionaries/cif_core.dic
dictionary named 'cif_core.dic' version 2.4.1 from 2010-06-29 (22
times).

Automatic conversion script
Id: cif_fix_values 1715 2011-07-08 13:25:40Z adriana 

The following automatic conversions were performed:

'_refine_ls_weighting_scheme' value 'calc
w=1/[\s^2^(Fo^2^)+(0.0277P)^2^+2.3853P] where P=(Fo^2^+2Fc^2^)/3' was
changed to 'calc'. New tag '_refine_ls_weighting_details' was
created. The value of the new tag was set to
'w=1/[\s^2^(Fo^2^)+(0.0277P)^2^+2.3853P] where P=(Fo^2^+2Fc^2^)/3'.

Automatic conversion script
Id: cif_fix_values 3143 2015-03-26 13:38:13Z robertas 
;
_cod_original_cell_volume 1881.4(2)
_cod_original_sg_symbol_H-M 'C 2/c'
_cod_database_code 2004789
_cod_database_fobs_code 2004789

loop_
_symmetry_equiv_pos_as_xyz
'x, y, z'
'-x, y, -z+1/2'
'x+1/2, y+1/2, z'
'-x+1/2, y+1/2, -z+1/2'
'-x, -y, -z'
'x, -y, z+1/2'
'-x+1/2, -y+1/2, -z'
'x+1/2, -y+1/2, z+1/2'

loop_
_atom_site_aniso_label
_atom_site_aniso_U_11
_atom_site_aniso_U_22
_atom_site_aniso_U_33
_atom_site_aniso_U_12
_atom_site_aniso_U_13
_atom_site_aniso_U_23
Zn 0.0260(2) 0.0235(2) 0.0220(2) 0.000 -0.00168(10) 0.000
Cl 0.0449(3) 0.0365(3) 0.0433(3) -0.0052(2) 0.0149(2) 0.0060(2)
O1 0.0356(7) 0.0266(7) 0.0269(6) 0.0047(6) -0.0076(5) -0.0005(5)
C1 0.0274(9) 0.0326(10) 0.0260(9) 0.0024(8) -0.0033(7) 0.0014(8)
O2 0.0713(11) 0.0574(11) 0.0251(7) 0.0256(9) 0.0055(7) 0.0060(7)
C3 0.0241(8) 0.0223(9) 0.0273(9) -0.0002(7) 0.0004(7) 0.0042(7)
N1 0.0317(8) 0.0211(7) 0.0242(8) 0.0023(6) -0.0048(6) 0.0008(6)
C4 0.0216(8) 0.0202(8) 0.0254(8) 0.0001(7) -0.0025(6) 0.0018(7)
C7 0.0302(10) 0.0274(10) 0.0393(11) -0.0057(8) -0.0107(8) 0.0001(8)
C8 0.0236(8) 0.0243(9) 0.0324(9) -0.0014(7) -0.0049(7) 0.0020(8)
C5 0.0289(9) 0.0310(10) 0.0250(9) -0.0031(8) 0.0017(7) 0.0015(8)
C6 0.0271(9) 0.0367(11) 0.0394(11) -0.0097(8) 0.0020(8) 0.0027(9)
C2 0.0466(12) 0.0299(11) 0.0242(9) 0.0079(9) -0.0061(8) -0.0027(8)
O3 0.0254(7) 0.0478(9) 0.0472(8) -0.0114(6) 0.0029(6) -0.0047(7)
N2 0.0414(10) 0.0474(12) 0.0306(9) -0.0174(9) -0.0069(8) -0.0033(8)

loop_
_atom_site_label
_atom_site_occupancy
_atom_site_fract_x
_atom_site_fract_y
_atom_site_fract_z
_atom_site_U_iso_or_equiv
_atom_site_thermal_displace_type
_atom_site_calc_flag
_atom_site_refinement_flags
_atom_site_type_symbol
Zn 1 .0000 .28976(4) .2500 .02388(13) Uani d S Zn
Cl 1 .09251(4) .46841(8) .18183(3) .0413(2) Uani d . Cl
O1 1 .08051(10) .1275(2) .31528(7) .0298(3) Uani d . O
C1 1 .11258(13) -.0071(3) .28108(10) .0287(4) Uani d . C
O2 1 .11736(13) -.0212(2) .21520(8) .0512(5) Uani d . O
C3 1 .20289(13) -.0549(2) .44047(10) .0246(4) Uani d . C
N1 1 .13582(11) -0.1520(2) .40322(8) .0258(3) Uani d . N
C4 1 .19656(12) -.0316(2) .51406(9) .0224(4) Uani d . C
C7 1 .06056(14) -0.2294(3) .43696(11) .0325(4) Uani d . C
C8 1 .27770(13) .0764(3) .54986(10) .0269(4) Uani d . C
C5 1 .12015(13) -0.1120(3) .54967(10) .0283(4) Uani d . C
C6 1 .05212(14) -0.2117(3) .51026(12) .0344(4) Uani d . C
C2 1 .1457(2) -0.1714(3) .32411(10) .0337(5) Uani d . C
O3 1 .34648(10) .1224(2) .51331(8) .0401(4) Uani d . O
N2 1 .2713(2) .1124(3) .61971(10) .0400(4) Uani d . N
H4 1 .1149(16) -0.100(3) .5998(12) .034(6) Uiso d . H
H3 1 .2521(16) -.006(3) .4127(12) .029(5) Uiso d . H
H6 1 .0205(18) -0.291(3) .4057(13) .036(6) Uiso d . H
H5 1 .002(2) -0.270(4) .5325(14) .048(7) Uiso d . H
H7 1 .224(2) .087(4) .6461(15) .054(8) Uiso d . H
H8 1 .314(2) .178(4) .6383(15) .052(8) Uiso d . H
H1 1 .208(2) -0.196(4) .3147(15) .053(8) Uiso d . H
H2 1 .107(2) -0.269(4) .3104(14) .048(7) Uiso d . H

loop_
_atom_type_symbol
_atom_type_description
_atom_type_scat_dispersion_real
_atom_type_scat_dispersion_imag
_atom_type_scat_source
C C 0.0033 0.0016 'International Tables Vol C Tables 4.2.6.8 and 6.1.1.4'
H H 0.0000 0.0000 'International Tables Vol C Tables 4.2.6.8 and 6.1.1.4'
N N 0.0061 0.0033 'International Tables Vol C Tables 4.2.6.8 and 6.1.1.4'
O O 0.0106 0.0060 'International Tables Vol C Tables 4.2.6.8 and 6.1.1.4'
Cl Cl 0.1484 0.1585 'International Tables Vol C Tables 4.2.6.8 and 6.1.1.4'
Zn Zn 0.2839 1.4301 'International Tables Vol C Tables 4.2.6.8 and 6.1.1.4'

loop_
_geom_angle_atom_site_label_1
_geom_angle_atom_site_label_2
_geom_angle_atom_site_label_3
_geom_angle_site_symmetry_1
_geom_angle_site_symmetry_3
_geom_angle
_geom_angle_publ_flag
O1 Zn O1 . 2 106.44(8) yes
O1 Zn Cl . . 112.35(4) yes
O1 Zn Cl 2 . 109.12(4) ?
O1 Zn Cl . 2 109.12(4) yes
O1 Zn Cl 2 2 112.36(4) ?
Cl Zn Cl . 2 107.52(3) yes
C1 O1 Zn . . 111.48(11) yes
O2 C1 O1 . . 126.2(2) yes
O2 C1 C2 . . 115.3(2) yes
O1 C1 C2 . . 118.4(2) yes
N1 C3 C4 . . 120.9(2) yes
N1 C3 H3 . . 115.0(13) ?
C4 C3 H3 . . 124.2(14) ?
C3 N1 C7 . . 121.0(2) yes
C3 N1 C2 . . 118.6(2) yes
C7 N1 C2 . . 120.4(2) yes
C3 C4 C5 . . 118.9(2) yes
C3 C4 C8 . . 115.7(2) yes
C5 C4 C8 . . 125.4(2) yes
N1 C7 C6 . . 120.1(2) yes
N1 C7 H6 . . 112.2(15) ?
C6 C7 H6 . . 127.7(15) ?
O3 C8 N2 . . 123.6(2) yes
O3 C8 C4 . . 118.5(2) yes
N2 C8 C4 . . 117.8(2) yes
C6 C5 C4 . . 119.3(2) yes
C6 C5 H4 . . 120.2(14) ?
C4 C5 H4 . . 120.5(14) ?
C7 C6 C5 . . 119.9(2) yes
C7 C6 H5 . . 118.6(16) ?
C5 C6 H5 . . 121.5(16) ?
N1 C2 C1 . . 113.9(2) yes
N1 C2 H1 . . 108.9(17) ?
C1 C2 H1 . . 109.6(19) ?
N1 C2 H2 . . 106.1(16) ?
C1 C2 H2 . . 108.7(17) ?
H1 C2 H2 . . 110.(3) ?
C8 N2 H7 . . 126.1(19) ?
C8 N2 H8 . . 117.4(19) ?
H7 N2 H8 . . 116.(3) ?

loop_
_geom_bond_atom_site_label_1
_geom_bond_atom_site_label_2
_geom_bond_site_symmetry_2
_geom_bond_distance
_geom_bond_publ_flag
Zn O1 . 2.0140(10) yes
Zn O1 2 2.0140(10) ?
Zn Cl . 2.2450(10) yes
Zn Cl 2 2.2450(10) ?
O1 C1 . 1.268(2) yes
C1 O2 . 1.224(2) yes
C1 C2 . 1.519(3) yes
C3 N1 . 1.344(2) yes
C3 C4 . 1.375(2) yes
C3 H3 . 0.93(2) ?
N1 C7 . 1.349(3) yes
N1 C2 . 1.478(2) yes
C4 C5 . 1.387(2) yes
C4 C8 . 1.510(2) yes
C7 C6 . 1.368(3) yes
C7 H6 . 0.91(3) ?
C8 O3 . 1.223(2) yes
C8 N2 . 1.322(3) yes
C5 C6 . 1.383(3) yes
C5 H4 . 0.94(2) ?
C6 H5 . 0.92(3) ?
C2 H1 . 0.90(3) ?
C2 H2 . 0.93(3) ?
N2 H7 . 0.85(3) ?
N2 H8 . 0.82(3) ?

loop_
_geom_torsion_atom_site_label_1
_geom_torsion_atom_site_label_2
_geom_torsion_atom_site_label_3
_geom_torsion_atom_site_label_4
_geom_torsion_site_symmetry_1
_geom_torsion
O1 Zn O1 C1 2 40.16(11)
Cl Zn O1 C1 . -79.22(13)
Cl Zn O1 C1 2 161.63(12)
Zn O1 C1 O2 . 17.3(3)
Zn O1 C1 C2 . -160.47(15)
C4 C3 N1 C7 . -0.1(3)
C4 C3 N1 C2 . 179.5(2)
N1 C3 C4 C5 . 0.7(3)
N1 C3 C4 C8 . 178.6(2)
C3 N1 C7 C6 . -0.8(3)
C2 N1 C7 C6 . 179.7(2)
C3 C4 C8 O3 . -5.9(3)
C5 C4 C8 O3 . 171.7(2)
C3 C4 C8 N2 . 175.6(2)
C5 C4 C8 N2 . -6.7(3)
C3 C4 C5 C6 . -0.6(3)
C8 C4 C5 C6 . -178.2(2)
N1 C7 C6 C5 . 0.9(3)
C4 C5 C6 C7 . -0.3(3)
C3 N1 C2 C1 . -78.0(2)
C7 N1 C2 C1 . 101.5(2)
O2 C1 C2 N1 . -178.0(2)
O1 C1 C2 N1 . 0.0(3)
